data_2228864
loop_
_publ_author_name
'Gao, Junlin'
'Wang, Jun'
'Dai, Chuntao'

_publ_section_title
;
 <i>catena</i>-Poly[tris(\m~2~-1<i>H</i>-benzimidazole-5-carboxylato)europium(III)]
;
_journal_coeditor_code RZ2533
_journal_issue 1
_journal_name_full 'Acta Crystallographica Section E'
_journal_page_first m75
_journal_paper_doi 10.1107/S1600536810051706
_journal_volume 67
_journal_year 2011
_chemical_formula_iupac '[Eu (C8 H5 N2 O2)3]'
_chemical_formula_moiety 'C24 H15 Eu N6 O6'
_chemical_formula_sum 'C24 H15 Eu N6 O6'
_chemical_formula_weight 635.38
_chemical_name_systematic
;
<i>catena</i>-Poly[tris(\m~2~-1<i>H</i>-benzimidazole-5-
carboxylato)europium(III)]
;
_space_group_IT_number 9
_symmetry_cell_setting monoclinic
_symmetry_space_group_name_Hall 'C -2yc'
_symmetry_space_group_name_H-M 'C 1 c 1'
_atom_sites_solution_hydrogens geom
_atom_sites_solution_primary direct
_atom_sites_solution_secondary difmap
_audit_creation_method SHELXL-97
_cell_angle_alpha 90.00
_cell_angle_beta 107.9020(10)
_cell_angle_gamma 90.00
_cell_formula_units_Z 4
_cell_length_a 23.211(2)
_cell_length_b 12.4312(12)
_cell_length_c 8.1329(8)
_cell_measurement_reflns_used 2300
_cell_measurement_temperature 293(2)
_cell_measurement_theta_max 28.00
_cell_measurement_theta_min 1.23
_cell_volume 2233.1(4)
_computing_cell_refinement 'SAINT (Bruker, 2004)'
_computing_data_collection 'APEX2 (Bruker, 2004)'
_computing_data_reduction 'SAINT (Bruker, 2004)'
_computing_molecular_graphics 'SHELXTL (Sheldrick, 2008)'
_computing_publication_material 'SHELXTL (Sheldrick, 2008)'
_computing_structure_refinement 'SHELXL97 (Sheldrick, 2008)'
_computing_structure_solution 'SHELXS97 (Sheldrick, 2008)'
_diffrn_ambient_temperature 293(2)
_diffrn_measured_fraction_theta_full 0.997
_diffrn_measured_fraction_theta_max 0.997
_diffrn_measurement_device_type 'Bruker APEXII area-detector'
_diffrn_measurement_method '\f and \w'
_diffrn_radiation_monochromator graphite
_diffrn_radiation_source 'fine-focus sealed tube'
_diffrn_radiation_type MoK\a
_diffrn_radiation_wavelength 0.71073
_diffrn_reflns_av_R_equivalents 0.0188
_diffrn_reflns_av_sigmaI/netI 0.0322
_diffrn_reflns_limit_h_max 27
_diffrn_reflns_limit_h_min -27
_diffrn_reflns_limit_k_max 14
_diffrn_reflns_limit_k_min -12
_diffrn_reflns_limit_l_max 9
_diffrn_reflns_limit_l_min -9
_diffrn_reflns_number 5623
_diffrn_reflns_theta_full 25.20
_diffrn_reflns_theta_max 25.20
_diffrn_reflns_theta_min 1.84
_exptl_absorpt_coefficient_mu 2.866
_exptl_absorpt_correction_T_max 0.7070
_exptl_absorpt_correction_T_min 0.5980
_exptl_absorpt_correction_type multi-scan
_exptl_absorpt_process_details '(SADABS; Sheldrick, 2008)'
_exptl_crystal_colour colourless
_exptl_crystal_density_diffrn 1.890
_exptl_crystal_density_method 'not measured'
_exptl_crystal_description block
_exptl_crystal_F_000 1248
_exptl_crystal_size_max 0.20
_exptl_crystal_size_mid 0.19
_exptl_crystal_size_min 0.13
_refine_diff_density_max 1.065
_refine_diff_density_min -0.664
_refine_ls_abs_structure_details 'Flack (1983), 1587 Friedel pairs'
_refine_ls_abs_structure_Flack 0.367(14)
_refine_ls_extinction_method none
_refine_ls_goodness_of_fit_ref 1.054
_refine_ls_hydrogen_treatment constr
_refine_ls_matrix_type full
_refine_ls_number_parameters 335
_refine_ls_number_reflns 3595
_refine_ls_number_restraints 2
_refine_ls_restrained_S_all 1.054
_refine_ls_R_factor_all 0.0233
_refine_ls_R_factor_gt 0.0219
_refine_ls_shift/su_max 0.000
_refine_ls_shift/su_mean 0.000
_refine_ls_structure_factor_coef Fsqd
_refine_ls_weighting_details 'calc w=1/[\s^2^(Fo^2^)+(0.0245P)^2^+1.8580P] where P=(Fo^2^+2Fc^2^)/3'
_refine_ls_weighting_scheme calc
_refine_ls_wR_factor_gt 0.0530
_refine_ls_wR_factor_ref 0.0543
_reflns_number_gt 3412
_reflns_number_total 3595
_reflns_threshold_expression I>2\s(I)
_cod_data_source_file rz2533.cif
_cod_data_source_block I
_cod_original_sg_symbol_H-M 'C c'
_cod_database_code 2228864
_cod_database_fobs_code 2228864

loop_
_symmetry_equiv_pos_as_xyz
'x, y, z'
'x, -y, z+1/2'
'x+1/2, y+1/2, z'
'x+1/2, -y+1/2, z+1/2'

loop_
_atom_site_type_symbol
_atom_site_label
_atom_site_fract_x
_atom_site_fract_y
_atom_site_fract_z
_atom_site_U_iso_or_equiv
_atom_site_adp_type
_atom_site_calc_flag
_atom_site_refinement_flags
_atom_site_occupancy
_atom_site_disorder_assembly
_atom_site_disorder_group
C C1 0.7810(2) -0.1030(3) 0.3121(6) 0.0246(10) Uani d . 1 . .
C C2 0.7133(2) -0.1136(3) 0.2747(6) 0.0247(10) Uani d . 1 . .
C C3 0.6748(2) -0.0808(4) 0.1122(7) 0.0320(11) Uani d . 1 . .
H H3 0.6914 -0.0568 0.0285 0.038 Uiso calc R 1 . .
C C4 0.6124(2) -0.0839(4) 0.0754(7) 0.0350(12) Uani d . 1 . .
H H4 0.5869 -0.0602 -0.0305 0.042 Uiso calc R 1 . .
C C5 0.58948(19) -0.1233(4) 0.2012(6) 0.0262(10) Uani d . 1 . .
C C6 0.6284(2) -0.1580(4) 0.3601(6) 0.0266(10) Uani d . 1 . .
C C7 0.69065(19) -0.1513(4) 0.3995(6) 0.0260(10) Uani d . 1 . .
H H7 0.7161 -0.1717 0.5074 0.031 Uiso calc R 1 . .
C C8 0.5362(2) -0.1815(4) 0.3580(7) 0.0379(12) Uani d . 1 . .
H H8 0.5029 -0.2007 0.3920 0.045 Uiso calc R 1 . .
C C9 0.9849(2) -0.0888(3) 0.5739(6) 0.0250(10) Uani d . 1 . .
C C10 1.0465(2) -0.1076(3) 0.5592(6) 0.0235(10) Uani d . 1 . .
C C11 1.0547(2) -0.1516(4) 0.4114(6) 0.0268(10) Uani d . 1 . .
H H11 1.0219 -0.1689 0.3161 0.032 Uiso calc R 1 . .
C C12 1.1136(2) -0.1687(4) 0.4115(6) 0.0266(10) Uani d . 1 . .
C C13 1.16339(19) -0.1397(4) 0.5542(6) 0.0272(10) Uani d . 1 . .
C C14 1.1553(2) -0.0948(4) 0.7007(7) 0.0355(12) Uani d . 1 . .
H H14 1.1882 -0.0749 0.7940 0.043 Uiso calc R 1 . .
C C15 1.0968(2) -0.0804(4) 0.7041(6) 0.0333(12) Uani d . 1 . .
H H15 1.0902 -0.0525 0.8027 0.040 Uiso calc R 1 . .
C C16 1.1963(2) -0.2119(5) 0.3592(8) 0.0470(15) Uani d . 1 . .
H H16 1.2226 -0.2391 0.3033 0.056 Uiso calc R 1 . .
C C17 0.88812(19) 0.1921(3) 0.4501(6) 0.0238(11) Uani d . 1 . .
C C18 0.8756(2) 0.3027(4) 0.3823(7) 0.0235(12) Uani d . 1 . .
C C19 0.9090(2) 0.3881(4) 0.4713(7) 0.0248(11) Uani d . 1 . .
H H19 0.9418 0.3766 0.5697 0.030 Uiso calc R 1 . .
C C20 0.8928(5) 0.4911(4) 0.411(2) 0.0215(18) Uani d . 1 . .
C C21 0.8393(2) 0.5091(3) 0.2693(7) 0.0246(11) Uani d . 1 . .
C C22 0.8063(2) 0.4221(4) 0.1781(6) 0.0289(11) Uani d . 1 . .
H H22 0.7722 0.4332 0.0834 0.035 Uiso calc R 1 . .
C C23 0.8256(2) 0.3205(4) 0.2321(6) 0.0285(11) Uani d . 1 . .
H H23 0.8056 0.2618 0.1690 0.034 Uiso calc R 1 . .
C C24 0.8778(3) 0.6620(4) 0.3649(7) 0.0335(16) Uani d . 1 . .
H H24 0.8834 0.7360 0.3760 0.040 Uiso calc R 1 . .
Eu Eu1 0.88497(4) 0.004139(14) 0.65258(9) 0.01831(7) Uani d . 1 . .
N N1 0.53063(17) -0.1384(3) 0.2059(6) 0.0357(10) Uani d . 1 . .
H H1 0.4976 -0.1229 0.1264 0.043 Uiso calc R 1 . .
N N2 0.59260(17) -0.1958(4) 0.4594(6) 0.0347(10) Uani d . 1 . .
N N3 1.13677(18) -0.2146(4) 0.2901(6) 0.0388(10) Uani d . 1 . .
H H3A 1.1166 -0.2396 0.1904 0.047 Uiso calc R 1 . .
N N4 1.21553(18) -0.1670(3) 0.5153(6) 0.0372(10) Uani d . 1 . .
N N5 0.83136(19) 0.6180(3) 0.2483(6) 0.0307(10) Uani d . 1 . .
H H5 0.8021 0.6508 0.1742 0.037 Uiso calc R 1 . .
N N6 0.91641(18) 0.5911(3) 0.4667(6) 0.0296(9) Uani d . 1 . .
O O1 0.81272(13) -0.1030(3) 0.4680(4) 0.0293(7) Uani d . 1 . .
O O2 0.80206(14) -0.0948(3) 0.1870(4) 0.0340(8) Uani d . 1 . .
O O3 0.93970(13) -0.0700(3) 0.4411(4) 0.0257(7) Uani d . 1 . .
O O4 0.97779(16) -0.0890(3) 0.7212(4) 0.0416(9) Uani d . 1 . .
O O5 0.86050(14) 0.1111(2) 0.3630(4) 0.0240(7) Uani d . 1 . .
O O6 0.92350(15) 0.1775(2) 0.6017(4) 0.0302(7) Uani d . 1 . .

loop_
_atom_site_aniso_label
_atom_site_aniso_U_11
_atom_site_aniso_U_22
_atom_site_aniso_U_33
_atom_site_aniso_U_12
_atom_site_aniso_U_13
_atom_site_aniso_U_23
C1 0.025(2) 0.022(2) 0.030(3) -0.0051(18) 0.013(2) -0.0025(18)
C2 0.017(2) 0.024(2) 0.031(3) -0.0055(17) 0.005(2) -0.0043(18)
C3 0.032(3) 0.036(3) 0.029(3) -0.006(2) 0.012(2) 0.007(2)
C4 0.034(3) 0.040(3) 0.027(3) 0.002(2) 0.003(2) 0.007(2)
C5 0.016(2) 0.031(2) 0.027(3) 0.0007(19) 0.001(2) -0.0004(19)
C6 0.021(2) 0.033(3) 0.027(3) 0.0007(19) 0.008(2) 0.000(2)
C7 0.018(2) 0.033(3) 0.025(3) -0.0010(18) 0.004(2) 0.0056(19)
C8 0.023(3) 0.049(3) 0.044(3) -0.003(2) 0.016(2) -0.007(3)
C9 0.024(2) 0.025(2) 0.024(3) 0.0073(19) 0.004(2) 0.0018(19)
C10 0.017(2) 0.026(2) 0.027(3) 0.0025(18) 0.005(2) -0.0010(18)
C11 0.017(2) 0.032(2) 0.030(3) 0.0000(19) 0.005(2) -0.003(2)
C12 0.024(2) 0.030(2) 0.025(3) -0.0008(19) 0.006(2) -0.0020(19)
C13 0.014(2) 0.029(2) 0.037(3) 0.0010(18) 0.005(2) 0.000(2)
C14 0.022(3) 0.041(3) 0.036(3) -0.001(2) -0.002(2) -0.013(2)
C15 0.033(3) 0.035(3) 0.028(3) 0.007(2) 0.004(2) -0.011(2)
C16 0.033(3) 0.065(4) 0.053(4) 0.003(3) 0.027(3) -0.007(3)
C17 0.021(2) 0.028(2) 0.029(3) 0.0003(19) 0.018(2) -0.0008(19)
C18 0.019(3) 0.026(2) 0.029(3) 0.002(2) 0.012(3) 0.001(2)
C19 0.018(3) 0.028(3) 0.028(3) 0.000(2) 0.005(2) 0.001(2)
C20 0.014(5) 0.022(2) 0.028(3) 0.003(2) 0.007(4) 0.007(2)
C21 0.016(3) 0.030(3) 0.026(3) 0.0005(17) 0.005(2) 0.0037(18)
C22 0.021(2) 0.036(3) 0.026(3) 0.001(2) 0.001(2) 0.004(2)
C23 0.022(2) 0.034(3) 0.028(3) -0.006(2) 0.005(2) -0.006(2)
C24 0.030(4) 0.024(3) 0.048(5) 0.003(3) 0.014(4) 0.007(3)
Eu1 0.01663(10) 0.02304(10) 0.01675(10) 0.00095(12) 0.00732(7) 0.00014(12)
N1 0.016(2) 0.048(3) 0.039(3) 0.0046(18) 0.0030(19) 0.002(2)
N2 0.021(2) 0.052(3) 0.035(3) -0.0045(19) 0.0135(19) 0.002(2)
N3 0.022(2) 0.064(3) 0.031(3) 0.003(2) 0.0091(18) -0.009(2)
N4 0.021(2) 0.049(3) 0.044(3) -0.0021(19) 0.012(2) -0.007(2)
N5 0.024(2) 0.029(2) 0.037(3) 0.0042(18) 0.005(2) 0.0062(18)
N6 0.026(2) 0.022(2) 0.040(3) -0.0045(17) 0.009(2) -0.0010(18)
O1 0.0202(17) 0.0360(19) 0.029(2) -0.0072(14) 0.0032(15) -0.0032(14)
O2 0.0261(18) 0.043(2) 0.034(2) -0.0138(15) 0.0119(16) -0.0060(16)
O3 0.0183(17) 0.0327(18) 0.0256(18) 0.0060(13) 0.0063(14) 0.0054(14)
O4 0.0321(19) 0.069(3) 0.026(2) 0.0199(18) 0.0120(16) 0.0046(17)
O5 0.0285(17) 0.0204(16) 0.0230(17) -0.0002(13) 0.0080(14) -0.0008(13)
O6 0.0311(18) 0.0283(17) 0.0244(19) -0.0013(14) -0.0016(15) 0.0049(14)

loop_
_atom_type_symbol
_atom_type_description
_atom_type_scat_dispersion_real
_atom_type_scat_dispersion_imag
_atom_type_scat_source
C C 0.0033 0.0016 'International Tables Vol C Tables 4.2.6.8 and 6.1.1.4'
H H 0.0000 0.0000 'International Tables Vol C Tables 4.2.6.8 and 6.1.1.4'
Eu Eu -0.1578 3.6682 'International Tables Vol C Tables 4.2.6.8 and 6.1.1.4'
N N 0.0061 0.0033 'International Tables Vol C Tables 4.2.6.8 and 6.1.1.4'
O O 0.0106 0.0060 'International Tables Vol C Tables 4.2.6.8 and 6.1.1.4'

loop_
_geom_angle_atom_site_label_1
_geom_angle_atom_site_label_2
_geom_angle_atom_site_label_3
_geom_angle_site_symmetry_1
_geom_angle_site_symmetry_3
_geom_angle
_geom_angle_publ_flag
O1 C1 O2 . . 124.2(4) ?
O1 C1 C2 . . 117.0(4) ?
O2 C1 C2 . . 118.8(4) ?
C7 C2 C3 . . 121.2(4) ?
C7 C2 C1 . . 119.7(4) ?
C3 C2 C1 . . 119.0(4) ?
C4 C3 C2 . . 121.0(4) ?
C4 C3 H3 . . 119.5 ?
C2 C3 H3 . . 119.5 ?
C5 C4 C3 . . 117.7(5) ?
C5 C4 H4 . . 121.1 ?
C3 C4 H4 . . 121.1 ?
C4 C5 N1 . . 132.4(4) ?
C4 C5 C6 . . 120.5(4) ?
N1 C5 C6 . . 107.1(4) ?
C7 C6 C5 . . 121.9(4) ?
C7 C6 N2 . . 130.3(5) ?
C5 C6 N2 . . 107.8(4) ?
C2 C7 C6 . . 117.6(4) ?
C2 C7 H7 . . 121.2 ?
C6 C7 H7 . . 121.2 ?
N1 C8 N2 . . 115.6(5) ?
N1 C8 H8 . . 122.2 ?
N2 C8 H8 . . 122.2 ?
O4 C9 O3 . . 119.5(4) ?
O4 C9 C10 . . 119.1(4) ?
O3 C9 C10 . . 121.4(4) ?
C11 C10 C15 . . 121.1(4) ?
C11 C10 C9 . . 121.5(4) ?
C15 C10 C9 . . 117.4(4) ?
C12 C11 C10 . . 117.3(4) ?
C12 C11 H11 . . 121.3 ?
C10 C11 H11 . . 121.3 ?
C11 C12 N3 . . 131.6(4) ?
C11 C12 C13 . . 121.4(4) ?
N3 C12 C13 . . 107.0(4) ?
C14 C13 N4 . . 131.1(4) ?
C14 C13 C12 . . 121.3(4) ?
N4 C13 C12 . . 107.6(4) ?
C15 C14 C13 . . 117.8(5) ?
C15 C14 H14 . . 121.1 ?
C13 C14 H14 . . 121.1 ?
C14 C15 C10 . . 121.1(4) ?
C14 C15 H15 . . 119.5 ?
C10 C15 H15 . . 119.5 ?
N3 C16 N4 . . 114.6(5) ?
N3 C16 H16 . . 122.7 ?
N4 C16 H16 . . 122.7 ?
O6 C17 O5 . . 119.3(4) ?
O6 C17 C18 . . 119.4(4) ?
O5 C17 C18 . . 121.2(4) ?
C19 C18 C23 . . 120.6(4) ?
C19 C18 C17 . . 120.4(5) ?
C23 C18 C17 . . 118.7(4) ?
C20 C19 C18 . . 118.6(7) ?
C20 C19 H19 . . 120.7 ?
C18 C19 H19 . . 120.7 ?
N6 C20 C19 . . 133.0(11) ?
N6 C20 C21 . . 106.4(5) ?
C19 C20 C21 . . 120.4(8) ?
N5 C21 C22 . . 131.8(5) ?
N5 C21 C20 . . 107.9(4) ?
C22 C21 C20 . . 120.4(4) ?
C23 C22 C21 . . 118.2(5) ?
C23 C22 H22 . . 120.9 ?
C21 C22 H22 . . 120.9 ?
C22 C23 C18 . . 121.4(4) ?
C22 C23 H23 . . 119.3 ?
C18 C23 H23 . . 119.3 ?
N5 C24 N6 . . 114.5(5) ?
N5 C24 H24 . . 122.8 ?
N6 C24 H24 . . 122.8 ?
O1 Eu1 O2 . 2 83.94(12) ?
O1 Eu1 O4 . . 107.47(13) ?
O2 Eu1 O4 2 . 160.37(12) ?
O1 Eu1 O6 . . 129.67(12) ?
O2 Eu1 O6 2 . 87.25(11) ?
O4 Eu1 O6 . . 96.84(13) ?
O1 Eu1 O5 . 2 80.62(11) ?
O2 Eu1 O5 2 2 79.58(11) ?
O4 Eu1 O5 . 2 86.46(12) ?
O6 Eu1 O5 . 2 145.61(11) ?
O1 Eu1 O3 . 2 151.78(11) ?
O2 Eu1 O3 2 2 85.82(12) ?
O4 Eu1 O3 . 2 76.66(12) ?
O6 Eu1 O3 . 2 75.81(11) ?
O5 Eu1 O3 2 2 71.68(10) ?
O1 Eu1 O3 . . 76.68(11) ?
O2 Eu1 O3 2 . 147.53(12) ?
O4 Eu1 O3 . . 52.10(11) ?
O6 Eu1 O3 . . 85.47(11) ?
O5 Eu1 O3 2 . 121.64(11) ?
O3 Eu1 O3 2 . 122.60(13) ?
O1 Eu1 O5 . . 78.07(11) ?
O2 Eu1 O5 2 . 84.43(11) ?
O4 Eu1 O5 . . 113.16(11) ?
O6 Eu1 O5 . . 51.75(10) ?
O5 Eu1 O5 2 . 154.53(14) ?
O3 Eu1 O5 2 . 126.96(10) ?
O3 Eu1 O5 . . 66.35(10) ?
O1 Eu1 Eu1 . 2 114.44(9) ?
O2 Eu1 Eu1 2 2 68.71(9) ?
O4 Eu1 Eu1 . 2 91.82(9) ?
O6 Eu1 Eu1 . 2 107.90(8) ?
O5 Eu1 Eu1 2 2 37.71(7) ?
O3 Eu1 Eu1 2 2 37.56(7) ?
O3 Eu1 Eu1 . 2 143.34(7) ?
O5 Eu1 Eu1 . 2 147.99(6) ?
O1 Eu1 Eu1 . 2_554 63.70(9) ?
O2 Eu1 Eu1 2 2_554 112.81(9) ?
O4 Eu1 Eu1 . 2_554 86.75(9) ?
O6 Eu1 Eu1 . 2_554 74.80(8) ?
O5 Eu1 Eu1 2 2_554 139.58(7) ?
O3 Eu1 Eu1 2 2_554 144.06(7) ?
O3 Eu1 Eu1 . 2_554 34.90(7) ?
O5 Eu1 Eu1 . 2_554 34.69(6) ?
Eu1 Eu1 Eu1 2 2_554 177.100(10) ?
C8 N1 C5 . . 105.5(4) ?
C8 N1 H1 . . 127.3 ?
C5 N1 H1 . . 127.3 ?
C8 N2 C6 . . 104.0(4) ?
C16 N3 C12 . . 105.7(4) ?
C16 N3 H3A . . 127.2 ?
C12 N3 H3A . . 127.2 ?
C16 N4 C13 . . 105.1(4) ?
C24 N5 C21 . . 105.7(4) ?
C24 N5 H5 . . 127.1 ?
C21 N5 H5 . . 127.1 ?
C24 N6 C20 . . 105.5(6) ?
C1 O1 Eu1 . . 137.9(3) ?
C1 O2 Eu1 . 2_554 132.7(3) ?
C9 O3 Eu1 . 2_554 157.8(3) ?
C9 O3 Eu1 . . 86.9(3) ?
Eu1 O3 Eu1 2_554 . 107.53(11) ?
C9 O4 Eu1 . . 98.7(3) ?
C17 O5 Eu1 . 2_554 131.8(3) ?
C17 O5 Eu1 . . 88.2(2) ?
Eu1 O5 Eu1 2_554 . 107.59(11) ?
C17 O6 Eu1 . . 97.5(3) ?

loop_
_geom_bond_atom_site_label_1
_geom_bond_atom_site_label_2
_geom_bond_site_symmetry_2
_geom_bond_distance
_geom_bond_publ_flag
C1 O1 . 1.255(5) ?
C1 O2 . 1.261(5) ?
C1 C2 . 1.511(6) ?
C2 C7 . 1.363(6) ?
C2 C3 . 1.409(7) ?
C3 C4 . 1.385(7) ?
C3 H3 . 0.9300 ?
C4 C5 . 1.381(7) ?
C4 H4 . 0.9300 ?
C5 N1 . 1.391(6) ?
C5 C6 . 1.398(6) ?
C6 C7 . 1.383(6) ?
C6 N2 . 1.406(6) ?
C7 H7 . 0.9300 ?
C8 N1 . 1.317(7) ?
C8 N2 . 1.327(6) ?
C8 H8 . 0.9300 ?
C9 O4 . 1.258(5) ?
C9 O3 . 1.275(5) ?
C9 C10 . 1.491(6) ?
C10 C11 . 1.385(7) ?
C10 C15 . 1.421(6) ?
C11 C12 . 1.384(6) ?
C11 H11 . 0.9300 ?
C12 N3 . 1.384(6) ?
C12 C13 . 1.410(6) ?
C13 C14 . 1.380(7) ?
C13 N4 . 1.384(6) ?
C14 C15 . 1.376(7) ?
C14 H14 . 0.9300 ?
C15 H15 . 0.9300 ?
C16 N3 . 1.322(6) ?
C16 N4 . 1.332(7) ?
C16 H16 . 0.9300 ?
C17 O6 . 1.267(5) ?
C17 O5 . 1.283(5) ?
C17 C18 . 1.477(6) ?
C18 C19 . 1.381(7) ?
C18 C23 . 1.420(7) ?
C19 C20 . 1.381(8) ?
C19 H19 . 0.9300 ?
C20 N6 . 1.377(9) ?
C20 C21 . 1.428(13) ?
C21 N5 . 1.370(6) ?
C21 C22 . 1.399(7) ?
C22 C23 . 1.367(6) ?
C22 H22 . 0.9300 ?
C23 H23 . 0.9300 ?
C24 N5 . 1.316(7) ?
C24 N6 . 1.346(7) ?
C24 H24 . 0.9300 ?
Eu1 O1 . 2.300(3) ?
Eu1 O2 2 2.320(3) ?
Eu1 O4 . 2.357(3) ?
Eu1 O6 . 2.417(3) ?
Eu1 O5 2 2.429(3) ?
Eu1 O3 2 2.441(3) ?
Eu1 O3 . 2.601(3) ?
Eu1 O5 . 2.610(3) ?
N1 H1 . 0.8600 ?
N3 H3A . 0.8600 ?
N5 H5 . 0.8600 ?
O2 Eu1 2_554 2.320(3) ?
O3 Eu1 2_554 2.441(3) ?
O5 Eu1 2_554 2.429(3) ?

loop_
_geom_hbond_atom_site_label_D
_geom_hbond_atom_site_label_H
_geom_hbond_atom_site_label_A
_geom_hbond_site_symmetry_A
_geom_hbond_distance_DH
_geom_hbond_distance_HA
_geom_hbond_distance_DA
_geom_hbond_angle_DHA
N3 H3A N2 4_544 0.86 1.96 2.798(6) 164.6
N5 H5 N4 4_454 0.86 2.04 2.839(6) 154.7
N1 H1 N6 4_454 0.86 1.97 2.827(6) 172.5
